data_1509202
loop_
_publ_author_name
'Babizhet'sky, V.S.'
'Kuz'ma, Yu.B.'
'Demchyna, R.O.'

_publ_section_title
;
 New arsenides Ln Ag As2 (Ln= La, Ce, Pr, Nd, Sm, Gd, Tb, Dy) and their
 crystal structure
;
_journal_name_full 'Journal of Alloys Compd.'
_journal_page_first 158
_journal_page_last 163
_journal_paper_doi 10.1016/S0925-8388(00)01273-1
_journal_volume 315
_journal_year 2001
_chemical_formula_sum 'Ag As2 Nd'
_chemical_name_systematic 'Nd Ag As2'
_space_group_IT_number 59
_symmetry_space_group_name_Hall '-P 2ab 2a'
_symmetry_space_group_name_H-M 'P m m n :2'
_cell_angle_alpha 90
_cell_angle_beta 90
_cell_angle_gamma 90
_cell_formula_units_Z 2
_cell_length_a 4.0121
_cell_length_b 4.0516
_cell_length_c 10.5012
_cell_volume 170.701
_citation_journal_id_ASTM JALCEU
_cod_data_source_file silver1-2_39.cif
_cod_data_source_block Ag1As2Nd1
_cod_original_cell_volume 170.7015
_cod_original_formula_sum 'Ag1 As2 Nd1'
_cod_database_code 1509202

loop_
_symmetry_equiv_pos_as_xyz
x,y,z
-x+1/2,-y+1/2,z
x+1/2,-y,-z
-x,y+1/2,-z
-x,-y,-z
x-1/2,y-1/2,-z
-x-1/2,y,z
x,-y-1/2,z

loop_
_atom_site_label
_atom_site_type_symbol
_atom_site_fract_x
_atom_site_fract_y
_atom_site_fract_z
_atom_site_occupancy
_atom_site_U_iso_or_equiv
As2 As-3 0.25 0.25 0.1793 1 0.0
Ag1 Ag+1 0.25 0.75 0.0001 1 0.0
Nd1 Nd+3 0.25 0.25 0.7301 1 0.0
As1 As-1 0.25 0.75 0.4955 1 0.0
